data_2222761
loop_
_publ_author_name
'Chen, Su-Zhen'
'Xia, Dong-Guo'

_publ_section_title Bis{2-[(<i>E</i>)-benzyliminomethyl]-4-methylphenolato-\k^2^<i>N</i>,<i>O</i>}nickel(II)
_journal_coeditor_code IS2434
_journal_issue 8
_journal_name_full 'Acta Crystallographica Section E'
_journal_page_first m923
_journal_paper_doi 10.1107/S1600536809026658
_journal_volume 65
_journal_year 2009
_chemical_formula_iupac '[Ni (C15 H14 N O)2]'
_chemical_formula_moiety 'C30 H28 N2 Ni O2'
_chemical_formula_sum 'C30 H28 N2 Ni O2'
_chemical_formula_weight 507.26
_chemical_name_systematic
;
Bis{2-[(<i>E</i>)-benzyliminomethyl]-4-methylphenolato-
\k^2^<i>N</i>,<i>O</i>}nickel(II)
;
_space_group_IT_number 14
_symmetry_cell_setting monoclinic
_symmetry_space_group_name_Hall '-P 2ybc'
_symmetry_space_group_name_H-M 'P 1 21/c 1'
_atom_sites_solution_hydrogens geom
_atom_sites_solution_primary direct
_atom_sites_solution_secondary difmap
_audit_creation_method SHELXL-97
_cell_angle_alpha 90.00
_cell_angle_beta 107.5930(10)
_cell_angle_gamma 90.00
_cell_formula_units_Z 2
_cell_length_a 13.7182(15)
_cell_length_b 10.5842(11)
_cell_length_c 8.6716(9)
_cell_measurement_reflns_used 3741
_cell_measurement_temperature 296(2)
_cell_measurement_theta_max 27.49
_cell_measurement_theta_min 3.12
_cell_volume 1200.2(2)
_computing_cell_refinement 'SAINT (Bruker, 2007)'
_computing_data_collection 'APEX2 (Bruker, 2007)'
_computing_data_reduction 'SAINT (Bruker, 2007)'
_computing_molecular_graphics 'SHELXTL (Sheldrick, 2008)'
_computing_publication_material 'SHELXTL (Sheldrick, 2008)'
_computing_structure_refinement 'SHELXL97 (Sheldrick, 2008)'
_computing_structure_solution 'SHELXS97 (Sheldrick, 2008)'
_diffrn_ambient_temperature 296(2)
_diffrn_measured_fraction_theta_full 0.999
_diffrn_measured_fraction_theta_max 0.999
_diffrn_measurement_device_type 'Bruker SMART APEXII'
_diffrn_measurement_method '\f and \w'
_diffrn_radiation_monochromator graphite
_diffrn_radiation_source 'fine-focus sealed tube'
_diffrn_radiation_type MoK\a
_diffrn_radiation_wavelength 0.71073
_diffrn_reflns_av_R_equivalents 0.0291
_diffrn_reflns_av_sigmaI/netI 0.0275
_diffrn_reflns_limit_h_max 17
_diffrn_reflns_limit_h_min -16
_diffrn_reflns_limit_k_max 12
_diffrn_reflns_limit_k_min -13
_diffrn_reflns_limit_l_max 11
_diffrn_reflns_limit_l_min -11
_diffrn_reflns_number 10296
_diffrn_reflns_theta_full 27.54
_diffrn_reflns_theta_max 27.54
_diffrn_reflns_theta_min 2.48
_exptl_absorpt_coefficient_mu 0.839
_exptl_absorpt_correction_T_max 0.819
_exptl_absorpt_correction_T_min 0.751
_exptl_absorpt_correction_type multi-scan
_exptl_absorpt_process_details '(<i>SADABS</i>; Sheldrick, 2000)'
_exptl_crystal_colour 'dark green'
_exptl_crystal_density_diffrn 1.404
_exptl_crystal_density_method 'not measured'
_exptl_crystal_description block
_exptl_crystal_F_000 532.0
_exptl_crystal_size_max 0.369
_exptl_crystal_size_mid 0.285
_exptl_crystal_size_min 0.238
_refine_diff_density_max 0.346
_refine_diff_density_min -0.244
_refine_ls_extinction_method none
_refine_ls_goodness_of_fit_ref 1.037
_refine_ls_hydrogen_treatment constr
_refine_ls_matrix_type full
_refine_ls_number_parameters 161
_refine_ls_number_reflns 2765
_refine_ls_number_restraints 0
_refine_ls_restrained_S_all 1.037
_refine_ls_R_factor_all 0.0394
_refine_ls_R_factor_gt 0.0303
_refine_ls_shift/su_max 0.001
_refine_ls_shift/su_mean 0.000
_refine_ls_structure_factor_coef Fsqd
_refine_ls_weighting_details 'calc w=1/[\s^2^(Fo^2^)+(0.0383P)^2^+0.6191P] where P=(Fo^2^+2Fc^2^)/3'
_refine_ls_weighting_scheme calc
_refine_ls_wR_factor_gt 0.0760
_refine_ls_wR_factor_ref 0.0814
_reflns_number_gt 2303
_reflns_number_total 2765
_reflns_threshold_expression I>2\s(I)
_cod_data_source_file is2434.cif
_cod_data_source_block I
_cod_depositor_comments
;
The following automatic conversions were performed:
'_symmetry_cell_setting' value 'Monoclinic' changed to 'monoclinic'
according to '/home/saulius/struct/CIF-dictionaries/cif_core.dic'
dictionary named 'cif_core.dic' version 2.4.1 from 2010-06-29.

Automatic conversion script
Id: cif_fix_enum 1527 2010-12-29 10:47:43Z saulius 

The following automatic conversions were performed:

'_symmetry_cell_setting' value 'Monoclinic' changed to 'monoclinic'
according to /home/saulius/struct/CIF-dictionaries/cif_core.dic
dictionary named 'cif_core.dic' version 2.4.1 from 2010-06-29.

Automatic conversion script
Id: cif_fix_values 1715 2011-07-08 13:25:40Z adriana 
;
_cod_original_sg_symbol_H-M 'P 21/c'
_cod_database_code 2222761
_cod_database_fobs_code 2222761

loop_
_symmetry_equiv_pos_as_xyz
'x, y, z'
'-x, y+1/2, -z+1/2'
'-x, -y, -z'
'x, -y-1/2, z-1/2'

loop_
_atom_site_type_symbol
_atom_site_label
_atom_site_fract_x
_atom_site_fract_y
_atom_site_fract_z
_atom_site_U_iso_or_equiv
_atom_site_adp_type
_atom_site_calc_flag
_atom_site_refinement_flags
_atom_site_occupancy
_atom_site_disorder_assembly
_atom_site_disorder_group
Ni Ni1 1.0000 0.5000 0.0000 0.01763(10) Uani d S 1 . .
O O1 1.13609(9) 0.46366(12) 0.08566(15) 0.0256(3) Uani d . 1 . .
N N1 1.01028(10) 0.65072(13) 0.12801(16) 0.0188(3) Uani d . 1 . .
C C1 1.31316(14) 0.49471(18) 0.1963(2) 0.0264(4) Uani d . 1 . .
H H1A 1.3255 0.4178 0.1538 0.032 Uiso calc R 1 . .
C C2 1.39446(14) 0.56674(19) 0.2854(2) 0.0283(4) Uani d . 1 . .
H H2A 1.4606 0.5370 0.3017 0.034 Uiso calc R 1 . .
C C3 1.38044(13) 0.68377(19) 0.3525(2) 0.0282(4) Uani d . 1 . .
C C4 1.28159(13) 0.72439(18) 0.3268(2) 0.0257(4) Uani d . 1 . .
H H4A 1.2704 0.8009 0.3714 0.031 Uiso calc R 1 . .
C C5 1.19653(12) 0.65377(16) 0.23490(19) 0.0205(3) Uani d . 1 . .
C C6 1.21133(13) 0.53616(17) 0.16842(19) 0.0215(3) Uani d . 1 . .
C C7 1.47135(16) 0.7606(2) 0.4500(3) 0.0432(5) Uani d . 1 . .
H H7A 1.4488 0.8236 0.5112 0.065 Uiso calc R 1 . .
H H7B 1.5029 0.8009 0.3781 0.065 Uiso calc R 1 . .
H H7C 1.5199 0.7058 0.5225 0.065 Uiso calc R 1 . .
C C8 1.09560(13) 0.70026(16) 0.21563(19) 0.0207(3) Uani d . 1 . .
H H8A 1.0906 0.7736 0.2718 0.025 Uiso calc R 1 . .
C C9 0.91662(12) 0.71815(15) 0.13304(19) 0.0200(3) Uani d . 1 . .
H H9A 0.8749 0.7359 0.0232 0.024 Uiso calc R 1 . .
H H9B 0.9361 0.7984 0.1878 0.024 Uiso calc R 1 . .
C C10 0.85332(12) 0.64504(15) 0.21800(18) 0.0184(3) Uani d . 1 . .
C C11 0.89270(13) 0.54673(16) 0.3250(2) 0.0211(3) Uani d . 1 . .
H H11A 0.9600 0.5209 0.3427 0.025 Uiso calc R 1 . .
C C12 0.83210(14) 0.48676(17) 0.4056(2) 0.0257(4) Uani d . 1 . .
H H12A 0.8592 0.4209 0.4766 0.031 Uiso calc R 1 . .
C C13 0.73212(15) 0.52398(18) 0.3814(2) 0.0288(4) Uani d . 1 . .
H H13A 0.6919 0.4838 0.4359 0.035 Uiso calc R 1 . .
C C14 0.69245(14) 0.6218(2) 0.2752(2) 0.0314(4) Uani d . 1 . .
H H14A 0.6252 0.6477 0.2584 0.038 Uiso calc R 1 . .
C C15 0.75229(13) 0.68172(18) 0.1936(2) 0.0258(4) Uani d . 1 . .
H H15A 0.7246 0.7470 0.1219 0.031 Uiso calc R 1 . .

loop_
_atom_site_aniso_label
_atom_site_aniso_U_11
_atom_site_aniso_U_22
_atom_site_aniso_U_33
_atom_site_aniso_U_12
_atom_site_aniso_U_13
_atom_site_aniso_U_23
Ni1 0.01551(16) 0.01832(17) 0.01976(15) -0.00024(12) 0.00637(11) -0.00090(11)
O1 0.0169(6) 0.0255(7) 0.0320(7) 0.0001(5) 0.0037(5) -0.0069(5)
N1 0.0184(7) 0.0189(7) 0.0210(6) 0.0005(5) 0.0087(5) 0.0025(5)
C1 0.0206(9) 0.0296(10) 0.0299(9) 0.0024(7) 0.0089(7) -0.0021(7)
C2 0.0169(8) 0.0387(11) 0.0307(9) -0.0013(8) 0.0092(7) 0.0004(8)
C3 0.0205(9) 0.0366(11) 0.0276(9) -0.0085(8) 0.0073(7) -0.0024(8)
C4 0.0247(9) 0.0262(10) 0.0278(8) -0.0048(7) 0.0103(7) -0.0020(7)
C5 0.0182(8) 0.0229(9) 0.0211(7) -0.0031(6) 0.0072(6) 0.0012(6)
C6 0.0194(8) 0.0247(9) 0.0208(8) -0.0026(6) 0.0066(6) 0.0005(6)
C7 0.0231(10) 0.0525(14) 0.0527(12) -0.0122(10) 0.0094(9) -0.0174(11)
C8 0.0239(9) 0.0184(8) 0.0222(8) -0.0025(6) 0.0103(7) 0.0003(6)
C9 0.0195(8) 0.0176(8) 0.0240(8) 0.0026(6) 0.0082(6) 0.0013(6)
C10 0.0197(8) 0.0184(8) 0.0181(7) 0.0005(6) 0.0074(6) -0.0023(6)
C11 0.0194(8) 0.0215(8) 0.0231(8) 0.0034(7) 0.0073(6) 0.0012(6)
C12 0.0301(10) 0.0238(9) 0.0247(8) 0.0023(7) 0.0105(7) 0.0043(7)
C13 0.0286(10) 0.0333(11) 0.0289(9) -0.0050(8) 0.0153(8) 0.0008(7)
C14 0.0191(9) 0.0446(12) 0.0334(9) 0.0053(8) 0.0123(7) 0.0035(8)
C15 0.0230(9) 0.0303(10) 0.0248(8) 0.0068(7) 0.0084(7) 0.0055(7)

loop_
_atom_type_symbol
_atom_type_description
_atom_type_scat_dispersion_real
_atom_type_scat_dispersion_imag
_atom_type_scat_source
C C 0.0033 0.0016 'International Tables Vol C Tables 4.2.6.8 and 6.1.1.4'
H H 0.0000 0.0000 'International Tables Vol C Tables 4.2.6.8 and 6.1.1.4'
N N 0.0061 0.0033 'International Tables Vol C Tables 4.2.6.8 and 6.1.1.4'
O O 0.0106 0.0060 'International Tables Vol C Tables 4.2.6.8 and 6.1.1.4'
Ni Ni 0.3393 1.1124 'International Tables Vol C Tables 4.2.6.8 and 6.1.1.4'

loop_
_geom_angle_atom_site_label_1
_geom_angle_atom_site_label_2
_geom_angle_atom_site_label_3
_geom_angle_site_symmetry_1
_geom_angle_site_symmetry_3
_geom_angle
_geom_angle_publ_flag
O1 Ni1 O1 3_765 . 180.00(8) n
O1 Ni1 N1 3_765 3_765 92.99(6) ?
O1 Ni1 N1 . 3_765 87.01(6) ?
O1 Ni1 N1 3_765 . 87.01(6) y
O1 Ni1 N1 . . 92.99(6) y
N1 Ni1 N1 3_765 . 180.00(7) ?
C6 O1 Ni1 . . 129.55(12) ?
C8 N1 C9 . . 115.13(14) ?
C8 N1 Ni1 . . 124.64(12) ?
C9 N1 Ni1 . . 120.22(10) ?
C2 C1 C6 . . 120.95(17) ?
C2 C1 H1A . . 119.5 ?
C6 C1 H1A . . 119.5 ?
C1 C2 C3 . . 122.03(17) ?
C1 C2 H2A . . 119.0 ?
C3 C2 H2A . . 119.0 ?
C4 C3 C2 . . 117.38(17) ?
C4 C3 C7 . . 121.88(18) ?
C2 C3 C7 . . 120.74(17) ?
C3 C4 C5 . . 122.16(17) ?
C3 C4 H4A . . 118.9 ?
C5 C4 H4A . . 118.9 ?
C4 C5 C6 . . 120.06(16) ?
C4 C5 C8 . . 119.30(16) ?
C6 C5 C8 . . 120.59(15) ?
O1 C6 C5 . . 123.54(16) ?
O1 C6 C1 . . 119.03(16) ?
C5 C6 C1 . . 117.42(16) ?
C3 C7 H7A . . 109.5 ?
C3 C7 H7B . . 109.5 ?
H7A C7 H7B . . 109.5 ?
C3 C7 H7C . . 109.5 ?
H7A C7 H7C . . 109.5 ?
H7B C7 H7C . . 109.5 ?
N1 C8 C5 . . 126.80(16) ?
N1 C8 H8A . . 116.6 ?
C5 C8 H8A . . 116.6 ?
N1 C9 C10 . . 113.51(13) ?
N1 C9 H9A . . 108.9 ?
C10 C9 H9A . . 108.9 ?
N1 C9 H9B . . 108.9 ?
C10 C9 H9B . . 108.9 ?
H9A C9 H9B . . 107.7 ?
C11 C10 C15 . . 118.58(15) ?
C11 C10 C9 . . 122.97(14) ?
C15 C10 C9 . . 118.38(15) ?
C10 C11 C12 . . 120.43(16) ?
C10 C11 H11A . . 119.8 ?
C12 C11 H11A . . 119.8 ?
C13 C12 C11 . . 120.70(16) ?
C13 C12 H12A . . 119.6 ?
C11 C12 H12A . . 119.6 ?
C12 C13 C14 . . 119.18(17) ?
C12 C13 H13A . . 120.4 ?
C14 C13 H13A . . 120.4 ?
C13 C14 C15 . . 120.46(16) ?
C13 C14 H14A . . 119.8 ?
C15 C14 H14A . . 119.8 ?
C14 C15 C10 . . 120.65(16) ?
C14 C15 H15A . . 119.7 ?
C10 C15 H15A . . 119.7 ?

loop_
_geom_bond_atom_site_label_1
_geom_bond_atom_site_label_2
_geom_bond_site_symmetry_2
_geom_bond_distance
_geom_bond_publ_flag
Ni1 O1 3_765 1.8294(12) ?
Ni1 O1 . 1.8294(12) y
Ni1 N1 3_765 1.9242(14) ?
Ni1 N1 . 1.9242(14) y
O1 C6 . 1.312(2) ?
N1 C8 . 1.298(2) ?
N1 C9 . 1.482(2) ?
C1 C2 . 1.379(3) ?
C1 C6 . 1.414(2) ?
C1 H1A . 0.9300 ?
C2 C3 . 1.406(3) ?
C2 H2A . 0.9300 ?
C3 C4 . 1.375(3) ?
C3 C7 . 1.514(3) ?
C4 C5 . 1.412(2) ?
C4 H4A . 0.9300 ?
C5 C6 . 1.412(2) ?
C5 C8 . 1.431(2) ?
C7 H7A . 0.9600 ?
C7 H7B . 0.9600 ?
C7 H7C . 0.9600 ?
C8 H8A . 0.9300 ?
C9 C10 . 1.511(2) ?
C9 H9A . 0.9700 ?
C9 H9B . 0.9700 ?
C10 C11 . 1.390(2) ?
C10 C15 . 1.392(2) ?
C11 C12 . 1.391(2) ?
C11 H11A . 0.9300 ?
C12 C13 . 1.381(3) ?
C12 H12A . 0.9300 ?
C13 C14 . 1.383(3) ?
C13 H13A . 0.9300 ?
C14 C15 . 1.389(2) ?
C14 H14A . 0.9300 ?
C15 H15A . 0.9300 ?
